data_1563026
loop_
_publ_author_name
'Kinnibrugh, Tiffany L.'
'Garcia, Nancy'
'Clearfield, Abraham'

_publ_section_title
;
 Structural differences of metal biphenylenebisphosphonate with change in
 the alkali metal
;
_journal_name_full 'Journal of Solid State Chemistry'
_journal_page_first 149
_journal_page_last 158
_journal_paper_doi 10.1016/j.jssc.2011.12.034
_journal_volume 187
_journal_year 2012
_chemical_formula_moiety '	C6 H5 Na O3 P'
_chemical_formula_sum 'C6 H5 Na O3 P'
_chemical_formula_weight 179.06
_space_group_IT_number 15
_space_group_name_Hall '-C 2yc'
_space_group_name_H-M_alt 'C 1 2/c 1'
_symmetry_cell_setting monoclinic
_symmetry_space_group_name_Hall '-C 2yc'
_symmetry_space_group_name_H-M 'C 1 2/c 1'
_atom_sites_solution_hydrogens geom
_atom_sites_solution_primary direct
_atom_sites_solution_secondary difmap
_audit_creation_method SHELXL-97
_cell_angle_alpha 90.00
_cell_angle_beta 101.26(2)
_cell_angle_gamma 90.00
_cell_formula_units_Z 8
_cell_length_a 28.28(2)
_cell_length_b 7.547(6)
_cell_length_c 6.390(6)
_cell_measurement_reflns_used 2284
_cell_measurement_temperature 110(2)
_cell_measurement_theta_max 27.38
_cell_measurement_theta_min 2.797
_cell_volume 1337.6(19)
_computing_cell_refinement 'SAINT+  <Bruker, 2005)'
_computing_data_collection 'APEX2   (Bruker, 2005)'
_computing_data_reduction 'SAINT+  <Bruker, 2005)'
_computing_molecular_graphics 'SHELXTL (Sheldrick, 2008)'
_computing_publication_material 'SHELXTL (Sheldrick, 2008>'
_computing_structure_refinement 'SHELXTL (Sheldrick, 2008)'
_computing_structure_solution 'SHELXTL (Sheldrick, 2008)'
_diffrn_ambient_temperature 110(2)
_diffrn_measured_fraction_theta_full 0.992
_diffrn_measured_fraction_theta_max 0.992
_diffrn_measurement_device_type 'BRUKER  SMART APEX II CCD AREA DETECTOR'
_diffrn_measurement_method 'phi and omega scans'
_diffrn_radiation_monochromator graphite
_diffrn_radiation_source 'fine-focus sealed tube'
_diffrn_radiation_type MoK\a
_diffrn_radiation_wavelength 0.71073
_diffrn_reflns_av_R_equivalents 0.0529
_diffrn_reflns_av_sigmaI/netI 0.0400
_diffrn_reflns_limit_h_max 37
_diffrn_reflns_limit_h_min -37
_diffrn_reflns_limit_k_max 10
_diffrn_reflns_limit_k_min -10
_diffrn_reflns_limit_l_max 8
_diffrn_reflns_limit_l_min -8
_diffrn_reflns_number 9277
_diffrn_reflns_theta_full 28.50
_diffrn_reflns_theta_max 28.50
_diffrn_reflns_theta_min 2.80
_exptl_absorpt_coefficient_mu 0.416
_exptl_absorpt_correction_T_max 0.9917
_exptl_absorpt_correction_T_min 0.9196
_exptl_absorpt_correction_type multi-scan
_exptl_absorpt_process_details 'SADABS (Sheldrick, 2008)'
_exptl_crystal_colour colorless
_exptl_crystal_density_diffrn 1.778
_exptl_crystal_density_method 'not measured'
_exptl_crystal_description plate
_exptl_crystal_F_000 728
_exptl_crystal_size_max 0.20
_exptl_crystal_size_mid 0.16
_exptl_crystal_size_min 0.02
_refine_diff_density_max 0.468
_refine_diff_density_min -0.388
_refine_diff_density_rms 0.070
_refine_ls_extinction_method none
_refine_ls_goodness_of_fit_ref 1.035
_refine_ls_hydrogen_treatment mixed
_refine_ls_matrix_type full
_refine_ls_number_parameters 121
_refine_ls_number_reflns 1692
_refine_ls_number_restraints 0
_refine_ls_restrained_S_all 1.035
_refine_ls_R_factor_all 0.0453
_refine_ls_R_factor_gt 0.0337
_refine_ls_shift/su_max 0.001
_refine_ls_shift/su_mean 0.000
_refine_ls_structure_factor_coef Fsqd
_refine_ls_weighting_details 'calc w=1/[\s^2^(Fo^2^)+(0.0524P)^2^+0.5437P] where P=(Fo^2^+2Fc^2^)/3'
_refine_ls_weighting_scheme calc
_refine_ls_wR_factor_gt 0.0868
_refine_ls_wR_factor_ref 0.0939
_reflns_number_gt 1383
_reflns_number_total 1692
_reflns_threshold_expression I>2\s(I)
_cod_data_source_file JSSC-2012-187-149.cif
_cod_data_source_block compound6
_cod_depositor_comments
;
The following automatic conversions were performed:

data item '_exptl_crystal_density_meas' value 'not measured' was
changed to '?' -- the value is perceived as not measured.

Automatic conversion script
Id: cif_fix_values 8369 2020-08-20 11:38:08Z andrius 
;
_cod_original_sg_symbol_H-M c2/c
_cod_database_code 1563026

loop_
_symmetry_equiv_pos_as_xyz
'x, y, z'
'-x, y, -z+1/2'
'x+1/2, y+1/2, z'
'-x+1/2, y+1/2, -z+1/2'
'-x, -y, -z'
'x, -y, z-1/2'
'-x+1/2, -y+1/2, -z'
'x+1/2, -y+1/2, z-1/2'

loop_
_atom_site_label
_atom_site_type_symbol
_atom_site_fract_x
_atom_site_fract_y
_atom_site_fract_z
_atom_site_U_iso_or_equiv
_atom_site_adp_type
_atom_site_occupancy
_atom_site_symmetry_multiplicity
_atom_site_calc_flag
_atom_site_refinement_flags
_atom_site_disorder_assembly
_atom_site_disorder_group
P1 P 0.426613(16) 0.29491(6) -0.00840(7) 0.01313(15) Uani 1 1 d . . .
Na2 Na 0.5000 0.60618(14) 0.2500 0.0165(2) Uani 1 2 d S . .
Na3 Na 0.5000 0.03804(14) 0.2500 0.0167(2) Uani 1 2 d S . .
O1 O 0.46108(5) 0.16775(17) -0.0808(2) 0.0167(3) Uani 1 1 d . . .
O2 O 0.44145(5) 0.48674(17) -0.01670(19) 0.0155(3) Uani 1 1 d . . .
O3 O 0.42402(5) 0.24636(18) 0.2296(2) 0.0179(3) Uani 1 1 d . . .
C1 C 0.36706(7) 0.2663(2) -0.1647(3) 0.0155(4) Uani 1 1 d . . .
C2 C 0.35984(7) 0.1804(3) -0.3597(3) 0.0227(4) Uani 1 1 d . . .
C6 C 0.32733(7) 0.3414(3) -0.0996(3) 0.0235(4) Uani 1 1 d . . .
C5 C 0.28179(7) 0.3338(3) -0.2302(3) 0.0232(4) Uani 1 1 d . . .
C3 C 0.31429(7) 0.1730(3) -0.4906(3) 0.0241(5) Uani 1 1 d . . .
C4 C 0.27447(6) 0.2512(3) -0.4285(3) 0.0161(4) Uani 1 1 d . . .
H3 H 0.3115(8) 0.125(3) -0.623(4) 0.026(6) Uiso 1 1 d . . .
H2 H 0.3857(8) 0.129(3) -0.405(4) 0.023(6) Uiso 1 1 d . . .
H5 H 0.2559(9) 0.390(3) -0.179(4) 0.030(6) Uiso 1 1 d . . .
H6 H 0.3321(9) 0.404(4) 0.039(4) 0.037(7) Uiso 1 1 d . . .
H1 H 0.4276(11) 0.329(4) 0.319(5) 0.051(9) Uiso 1 1 d . . .

loop_
_atom_site_aniso_label
_atom_site_aniso_U_11
_atom_site_aniso_U_22
_atom_site_aniso_U_33
_atom_site_aniso_U_23
_atom_site_aniso_U_13
_atom_site_aniso_U_12
P1 0.0138(2) 0.0111(3) 0.0142(2) -0.00020(17) 0.00190(17) -0.00007(17)
Na2 0.0172(5) 0.0143(5) 0.0179(5) 0.000 0.0033(4) 0.000
Na3 0.0213(5) 0.0120(5) 0.0168(5) 0.000 0.0035(4) 0.000
O1 0.0162(6) 0.0142(7) 0.0191(6) -0.0016(5) 0.0021(5) 0.0016(5)
O2 0.0174(6) 0.0120(7) 0.0165(6) 0.0011(5) 0.0016(5) -0.0014(5)
O3 0.0266(7) 0.0115(7) 0.0154(7) 0.0004(5) 0.0038(6) -0.0023(5)
C1 0.0150(8) 0.0129(9) 0.0176(9) -0.0002(7) 0.0011(7) -0.0013(7)
C2 0.0162(9) 0.0278(12) 0.0238(10) -0.0078(8) 0.0036(8) 0.0045(8)
C6 0.0194(10) 0.0299(12) 0.0206(10) -0.0101(9) 0.0028(8) 0.0036(8)
C5 0.0158(9) 0.0296(12) 0.0235(10) -0.0083(9) 0.0023(8) 0.0041(8)
C3 0.0190(10) 0.0303(12) 0.0212(10) -0.0111(9) -0.0003(8) 0.0019(8)
C4 0.0150(9) 0.0144(9) 0.0181(9) -0.0002(7) 0.0013(7) -0.0014(7)

loop_
_atom_type_symbol
_atom_type_description
_atom_type_scat_dispersion_real
_atom_type_scat_dispersion_imag
_atom_type_scat_source
C C 0.0033 0.0016 'International Tables Vol C Tables 4.2.6.8 and 6.1.1.4'
H H 0.0000 0.0000 'International Tables Vol C Tables 4.2.6.8 and 6.1.1.4'
O O 0.0106 0.0060 'International Tables Vol C Tables 4.2.6.8 and 6.1.1.4'
Na Na 0.0362 0.0249 'International Tables Vol C Tables 4.2.6.8 and 6.1.1.4'
P P 0.1023 0.0942 'International Tables Vol C Tables 4.2.6.8 and 6.1.1.4'

loop_
_geom_angle_atom_site_label_1
_geom_angle_atom_site_label_2
_geom_angle_atom_site_label_3
_geom_angle
_geom_angle_site_symmetry_1
_geom_angle_site_symmetry_3
O1 P1 O2 113.54(9) . .
O1 P1 O3 107.65(8) . .
O2 P1 O3 108.75(8) . .
O1 P1 C1 110.25(9) . .
O2 P1 C1 109.40(8) . .
O3 P1 C1 107.02(9) . .
O2 Na2 O2 134.16(9) 2_655 .
O2 Na2 O1 105.69(7) 2_655 6_566
O2 Na2 O1 106.47(7) . 6_566
O2 Na2 O1 106.47(7) 2_655 5_665
O2 Na2 O1 105.69(7) . 5_665
O1 Na2 O1 89.34(9) 6_566 5_665
O2 Na2 O2 82.51(7) 2_655 5_665
O2 Na2 O2 85.11(8) . 5_665
O1 Na2 O2 150.69(6) 6_566 5_665
O1 Na2 O2 61.42(6) 5_665 5_665
O2 Na2 O2 85.11(8) 2_655 6_566
O2 Na2 O2 82.51(7) . 6_566
O1 Na2 O2 61.42(6) 6_566 6_566
O1 Na2 O2 150.69(6) 5_665 6_566
O2 Na2 O2 147.87(8) 5_665 6_566
O1 Na3 O1 94.72(10) 6_556 5_655
O1 Na3 O1 120.87(7) 6_556 .
O1 Na3 O1 92.34(7) 5_655 .
O1 Na3 O1 92.35(7) 6_556 2_655
O1 Na3 O1 120.87(7) 5_655 2_655
O1 Na3 O1 131.72(9) . 2_655
O1 Na3 O3 88.03(7) 6_556 .
O1 Na3 O3 147.09(5) 5_655 .
O1 Na3 O3 58.97(5) . .
O1 Na3 O3 91.69(6) 2_655 .
O1 Na3 O3 147.09(5) 6_556 2_655
O1 Na3 O3 88.03(7) 5_655 2_655
O1 Na3 O3 91.68(6) . 2_655
O1 Na3 O3 58.97(5) 2_655 2_655
O3 Na3 O3 107.07(9) . 2_655
P1 O1 Na3 167.71(8) . 5_655
P1 O1 Na3 101.71(8) . .
Na3 O1 Na3 87.66(7) 5_655 .
P1 O1 Na2 93.84(9) . 5_665
Na3 O1 Na2 87.97(8) 5_655 5_665
Na3 O1 Na2 121.10(7) . 5_665
P1 O2 Na2 120.72(8) . .
P1 O2 Na2 88.47(7) . 5_665
Na2 O2 Na2 94.89(8) . 5_665
P1 O3 Na3 89.73(6) . .
P1 O3 H1 117(2) . .
Na3 O3 H1 115(2) . .
C2 C1 C6 118.28(18) . .
C2 C1 P1 120.96(15) . .
C6 C1 P1 120.60(15) . .
C1 C2 C3 121.03(18) . .
C1 C2 H2 119.5(14) . .
C3 C2 H2 119.5(14) . .
C5 C6 C1 120.67(19) . .
C5 C6 H6 120.2(14) . .
C1 C6 H6 119.1(14) . .
C4 C5 C6 121.34(18) . .
C4 C5 H5 121.5(14) . .
C6 C5 H5 117.1(14) . .
C2 C3 C4 121.03(19) . .
C2 C3 H3 118.4(14) . .
C4 C3 H3 120.4(14) . .
C5 C4 C3 117.61(17) . .
C5 C4 C4 121.0(2) . 7_554
C3 C4 C4 121.4(2) . 7_554

loop_
_geom_bond_atom_site_label_1
_geom_bond_atom_site_label_2
_geom_bond_distance
_geom_bond_site_symmetry_2
P1 O1 1.5040(15) .
P1 O2 1.5111(17) .
P1 O3 1.5799(19) .
P1 C1 1.795(2) .
Na2 O2 2.3144(18) 2_655
Na2 O2 2.3145(18) .
Na2 O1 2.3990(19) 6_566
Na2 O1 2.3990(19) 5_665
Na2 O2 2.534(2) 5_665
Na2 O2 2.534(2) 6_566
Na3 O1 2.2927(19) 6_556
Na3 O1 2.2927(19) 5_655
Na3 O1 2.394(2) .
Na3 O1 2.394(2) 2_655
Na3 O3 2.645(2) .
Na3 O3 2.645(2) 2_655
Na3 P1 3.0747(17) 2_655
O1 Na3 2.2927(19) 5_655
O1 Na2 2.3990(19) 5_665
O2 Na2 2.534(2) 5_665
O3 H1 0.84(3) .
C1 C2 1.384(3) .
C1 C6 1.393(3) .
C2 C3 1.393(3) .
C2 H2 0.92(2) .
C6 C5 1.392(3) .
C6 H6 0.99(3) .
C5 C4 1.391(3) .
C5 H5 0.96(2) .
C3 C4 1.396(3) .
C3 H3 0.91(2) .
C4 C4 1.502(4) 7_554

loop_
_geom_torsion_atom_site_label_1
_geom_torsion_atom_site_label_2
_geom_torsion_atom_site_label_3
_geom_torsion_atom_site_label_4
_geom_torsion
_geom_torsion_site_symmetry_1
_geom_torsion_site_symmetry_2
_geom_torsion_site_symmetry_3
_geom_torsion_site_symmetry_4
O1 P1 Na2 O2 -54.95(8) . . . 2_655
O2 P1 Na2 O2 -167.29(6) . . . 2_655
O3 P1 Na2 O2 51.07(7) . . . 2_655
C1 P1 Na2 O2 156.07(11) . . . 2_655
Na2 P1 Na2 O2 -99.43(6) 5_665 . . 2_655
Na3 P1 Na2 O2 -8.85(4) . . . 2_655
O1 P1 Na2 O2 112.34(11) . . . .
O3 P1 Na2 O2 -141.64(11) . . . .
C1 P1 Na2 O2 -36.64(13) . . . .
Na2 P1 Na2 O2 67.85(10) 5_665 . . .
Na3 P1 Na2 O2 158.44(9) . . . .
O1 P1 Na2 O1 -175.83(8) . . . 6_566
O2 P1 Na2 O1 71.83(11) . . . 6_566
O3 P1 Na2 O1 -69.82(7) . . . 6_566
C1 P1 Na2 O1 35.19(11) . . . 6_566
Na2 P1 Na2 O1 139.68(6) 5_665 . . 6_566
Na3 P1 Na2 O1 -129.74(6) . . . 6_566
O1 P1 Na2 O1 75.95(8) . . . 5_665
O2 P1 Na2 O1 -36.39(10) . . . 5_665
O3 P1 Na2 O1 -178.04(7) . . . 5_665
C1 P1 Na2 O1 -73.03(11) . . . 5_665
Na2 P1 Na2 O1 31.46(5) 5_665 . . 5_665
Na3 P1 Na2 O1 122.04(5) . . . 5_665
O1 P1 Na2 O2 25.28(7) . . . 5_665
O2 P1 Na2 O2 -87.06(11) . . . 5_665
O3 P1 Na2 O2 131.30(7) . . . 5_665
C1 P1 Na2 O2 -123.70(11) . . . 5_665
Na2 P1 Na2 O2 -19.21(3) 5_665 . . 5_665
Na3 P1 Na2 O2 71.38(6) . . . 5_665
O1 P1 Na2 O2 -131.50(7) . . . 6_566
O2 P1 Na2 O2 116.16(11) . . . 6_566
O3 P1 Na2 O2 -25.49(7) . . . 6_566
C1 P1 Na2 O2 79.52(11) . . . 6_566
Na2 P1 Na2 O2 -175.99(5) 5_665 . . 6_566
Na3 P1 Na2 O2 -85.41(6) . . . 6_566
O1 P1 Na2 P1 44.49(6) . . . 5_665
O2 P1 Na2 P1 -67.85(10) . . . 5_665
O3 P1 Na2 P1 150.50(6) . . . 5_665
C1 P1 Na2 P1 -104.49(11) . . . 5_665
Na2 P1 Na2 P1 0.0 5_665 . . 5_665
Na3 P1 Na2 P1 90.59(5) . . . 5_665
O1 P1 Na2 P1 -156.91(6) . . . 6_566
O2 P1 Na2 P1 90.75(10) . . . 6_566
O3 P1 Na2 P1 -50.90(6) . . . 6_566
C1 P1 Na2 P1 54.11(11) . . . 6_566
Na2 P1 Na2 P1 158.60(4) 5_665 . . 6_566
Na3 P1 Na2 P1 -110.82(5) . . . 6_566
O1 P1 Na2 Na3 133.90(6) . . . 1_565
O2 P1 Na2 Na3 21.56(9) . . . 1_565
O3 P1 Na2 Na3 -120.08(6) . . . 1_565
C1 P1 Na2 Na3 -15.08(10) . . . 1_565
Na2 P1 Na2 Na3 89.42(5) 5_665 . . 1_565
Na3 P1 Na2 Na3 180.0 . . . 1_565
O1 P1 Na2 P1 -46.10(6) . . . 2_655
O2 P1 Na2 P1 -158.44(9) . . . 2_655
O3 P1 Na2 P1 59.92(6) . . . 2_655
C1 P1 Na2 P1 164.92(10) . . . 2_655
Na2 P1 Na2 P1 -90.58(5) 5_665 . . 2_655
Na3 P1 Na2 P1 0.0 . . . 2_655
O1 P1 Na2 Na2 44.49(6) . . . 5_665
O2 P1 Na2 Na2 -67.85(10) . . . 5_665
O3 P1 Na2 Na2 150.50(6) . . . 5_665
C1 P1 Na2 Na2 -104.49(11) . . . 5_665
Na3 P1 Na2 Na2 90.58(5) . . . 5_665
O1 P1 Na3 O1 -117.96(8) . . . 6_556
O2 P1 Na3 O1 143.40(8) . . . 6_556
O3 P1 Na3 O1 46.87(7) . . . 6_556
C1 P1 Na3 O1 -37.99(10) . . . 6_556
Na2 P1 Na3 O1 -161.58(4) 5_665 . . 6_556
Na2 P1 Na3 O1 129.17(6) . . . 6_556
O1 P1 Na3 O1 -9.34(11) . . . 5_655
O2 P1 Na3 O1 -107.98(8) . . . 5_655
O3 P1 Na3 O1 155.49(8) . . . 5_655
C1 P1 Na3 O1 70.63(10) . . . 5_655
Na2 P1 Na3 O1 -52.97(6) 5_665 . . 5_655
Na2 P1 Na3 O1 -122.21(6) . . . 5_655
O2 P1 Na3 O1 -98.64(10) . . . .
O3 P1 Na3 O1 164.83(9) . . . .
C1 P1 Na3 O1 79.97(11) . . . .
Na2 P1 Na3 O1 -43.63(7) 5_665 . . .
Na2 P1 Na3 O1 -112.88(8) . . . .
O1 P1 Na3 O1 141.13(8) . . . 2_655
O2 P1 Na3 O1 42.49(7) . . . 2_655
O3 P1 Na3 O1 -54.04(8) . . . 2_655
C1 P1 Na3 O1 -138.90(9) . . . 2_655
Na2 P1 Na3 O1 97.51(6) 5_665 . . 2_655
Na2 P1 Na3 O1 28.26(4) . . . 2_655
O1 P1 Na3 O3 -164.83(9) . . . .
O2 P1 Na3 O3 96.53(9) . . . .
C1 P1 Na3 O3 -84.86(11) . . . .
Na2 P1 Na3 O3 151.54(7) 5_665 . . .
Na2 P1 Na3 O3 82.30(7) . . . .
O1 P1 Na3 O3 82.06(8) . . . 2_655
O2 P1 Na3 O3 -16.58(7) . . . 2_655
O3 P1 Na3 O3 -113.11(8) . . . 2_655
C1 P1 Na3 O3 162.03(9) . . . 2_655
Na2 P1 Na3 O3 38.44(4) 5_665 . . 2_655
Na2 P1 Na3 O3 -30.81(4) . . . 2_655
O1 P1 Na3 P1 112.88(8) . . . 2_655
O2 P1 Na3 P1 14.24(6) . . . 2_655
O3 P1 Na3 P1 -82.30(7) . . . 2_655
C1 P1 Na3 P1 -167.16(9) . . . 2_655
Na2 P1 Na3 P1 69.25(5) 5_665 . . 2_655
Na2 P1 Na3 P1 0.0 . . . 2_655
O1 P1 Na3 Na3 -5.91(7) . . . 5_655
O2 P1 Na3 Na3 -104.55(7) . . . 5_655
O3 P1 Na3 Na3 158.92(7) . . . 5_655
C1 P1 Na3 Na3 74.06(9) . . . 5_655
Na2 P1 Na3 Na3 -49.54(4) 5_665 . . 5_655
Na2 P1 Na3 Na3 -118.78(4) . . . 5_655
O1 P1 Na3 Na3 -169.66(8) . . . 5_656
O2 P1 Na3 Na3 91.70(8) . . . 5_656
O3 P1 Na3 Na3 -4.83(7) . . . 5_656
C1 P1 Na3 Na3 -89.69(10) . . . 5_656
Na2 P1 Na3 Na3 146.71(5) 5_665 . . 5_656
Na2 P1 Na3 Na3 77.46(6) . . . 5_656
O1 P1 Na3 Na2 -67.12(8) . . . 1_545
O2 P1 Na3 Na2 -165.76(6) . . . 1_545
O3 P1 Na3 Na2 97.70(7) . . . 1_545
C1 P1 Na3 Na2 12.84(9) . . . 1_545
Na2 P1 Na3 Na2 -110.75(5) 5_665 . . 1_545
Na2 P1 Na3 Na2 180.0 . . . 1_545
O1 P1 Na3 Na2 153.87(7) . . . 5_666
O2 P1 Na3 Na2 55.23(7) . . . 5_666
O3 P1 Na3 Na2 -41.30(7) . . . 5_666
C1 P1 Na3 Na2 -126.16(9) . . . 5_666
Na2 P1 Na3 Na2 110.24(5) 5_665 . . 5_666
Na2 P1 Na3 Na2 40.99(2) . . . 5_666
O2 P1 O1 Na3 -114.2(4) . . . 5_655
O3 P1 O1 Na3 125.4(4) . . . 5_655
C1 P1 O1 Na3 8.9(4) . . . 5_655
Na2 P1 O1 Na3 -98.1(4) 5_665 . . 5_655
Na3 P1 O1 Na3 139.0(4) . . . 5_655
Na2 P1 O1 Na3 -151.1(4) . . . 5_655
O2 P1 O1 Na3 106.76(8) . . . .
O3 P1 O1 Na3 -13.67(8) . . . .
C1 P1 O1 Na3 -130.08(8) . . . .
Na2 P1 O1 Na3 122.86(7) 5_665 . . .
Na2 P1 O1 Na3 69.93(6) . . . .
O2 P1 O1 Na2 -16.10(8) . . . 5_665
O3 P1 O1 Na2 -136.52(7) . . . 5_665
C1 P1 O1 Na2 107.06(9) . . . 5_665
Na3 P1 O1 Na2 -122.86(7) . . . 5_665
Na2 P1 O1 Na2 -52.93(6) . . . 5_665
O1 Na3 O1 P1 75.05(8) 6_556 . . .
O1 Na3 O1 P1 171.97(9) 5_655 . . .
O1 Na3 O1 P1 -51.60(6) 2_655 . . .
O3 Na3 O1 P1 9.03(6) . . . .
O3 Na3 O1 P1 -99.93(9) 2_655 . . .
P1 Na3 O1 P1 -75.34(8) 2_655 . . .
Na3 Na3 O1 P1 171.97(9) 5_655 . . .
Na3 Na3 O1 P1 17.21(14) 5_656 . . .
Na2 Na3 O1 P1 128.40(6) 1_545 . . .
Na2 Na3 O1 P1 -27.84(7) 5_666 . . .
O1 Na3 O1 Na3 -96.91(10) 6_556 . . 5_655
O1 Na3 O1 Na3 0.0 5_655 . . 5_655
O1 Na3 O1 Na3 136.43(6) 2_655 . . 5_655
O3 Na3 O1 Na3 -162.94(7) . . . 5_655
O3 Na3 O1 Na3 88.10(7) 2_655 . . 5_655
P1 Na3 O1 Na3 112.69(6) 2_655 . . 5_655
P1 Na3 O1 Na3 -171.97(9) . . . 5_655
Na3 Na3 O1 Na3 -154.75(11) 5_656 . . 5_655
Na2 Na3 O1 Na3 -43.56(6) 1_545 . . 5_655
Na2 Na3 O1 Na3 160.20(4) 5_666 . . 5_655
O1 Na3 O1 Na2 176.87(6) 6_556 . . 5_665
O1 Na3 O1 Na2 -86.21(9) 5_655 . . 5_665
O1 Na3 O1 Na2 50.22(6) 2_655 . . 5_665
O3 Na3 O1 Na2 110.85(9) . . . 5_665
O3 Na3 O1 Na2 1.89(7) 2_655 . . 5_665
P1 Na3 O1 Na2 26.48(7) 2_655 . . 5_665
P1 Na3 O1 Na2 101.82(11) . . . 5_665
Na3 Na3 O1 Na2 -86.21(9) 5_655 . . 5_665
Na3 Na3 O1 Na2 119.04(11) 5_656 . . 5_665
Na2 Na3 O1 Na2 -129.78(6) 1_545 . . 5_665
Na2 Na3 O1 Na2 73.98(8) 5_666 . . 5_665
O1 P1 O2 Na2 -79.59(11) . . . .
O3 P1 O2 Na2 40.21(11) . . . .
C1 P1 O2 Na2 156.79(8) . . . .
Na2 P1 O2 Na2 -94.78(10) 5_665 . . .
Na3 P1 O2 Na2 -24.29(10) . . . .
O1 P1 O2 Na2 15.19(8) . . . 5_665
O3 P1 O2 Na2 134.99(7) . . . 5_665
C1 P1 O2 Na2 -108.43(10) . . . 5_665
Na3 P1 O2 Na2 70.49(8) . . . 5_665
Na2 P1 O2 Na2 94.78(10) . . . 5_665
O2 Na2 O2 P1 16.52(7) 2_655 . . .
O1 Na2 O2 P1 -116.33(10) 6_566 . . .
O1 Na2 O2 P1 149.62(8) 5_665 . . .
O2 Na2 O2 P1 91.13(10) 5_665 . . .
O2 Na2 O2 P1 -59.15(9) 6_566 . . .
P1 Na2 O2 P1 118.12(8) 5_665 . . .
P1 Na2 O2 P1 -89.40(9) 6_566 . . .
Na3 Na2 O2 P1 -163.48(7) 1_565 . . .
P1 Na2 O2 P1 23.36(10) 2_655 . . .
Na2 Na2 O2 P1 91.13(10) 5_665 . . .
O2 Na2 O2 Na2 -74.61(5) 2_655 . . 5_665
O1 Na2 O2 Na2 152.54(6) 6_566 . . 5_665
O1 Na2 O2 Na2 58.49(6) 5_665 . . 5_665
O2 Na2 O2 Na2 0.0 5_665 . . 5_665
O2 Na2 O2 Na2 -150.28(7) 6_566 . . 5_665
P1 Na2 O2 Na2 26.99(4) 5_665 . . 5_665
P1 Na2 O2 Na2 179.47(5) 6_566 . . 5_665
Na3 Na2 O2 Na2 105.39(5) 1_565 . . 5_665
P1 Na2 O2 Na2 -91.13(10) . . . 5_665
P1 Na2 O2 Na2 -67.77(5) 2_655 . . 5_665
O1 P1 O3 Na3 12.08(7) . . . .
O2 P1 O3 Na3 -111.32(8) . . . .
C1 P1 O3 Na3 130.59(8) . . . .
Na2 P1 O3 Na3 -45.15(10) 5_665 . . .
Na2 P1 O3 Na3 -88.40(7) . . . .
O1 Na3 O3 P1 -136.72(6) 6_556 . . .
O1 Na3 O3 P1 -41.07(13) 5_655 . . .
O1 Na3 O3 P1 -8.41(5) . . . .
O1 Na3 O3 P1 130.99(8) 2_655 . . .
O3 Na3 O3 P1 73.03(5) 2_655 . . .
P1 Na3 O3 P1 102.66(7) 2_655 . . .
Na3 Na3 O3 P1 -20.65(7) 5_655 . . .
Na3 Na3 O3 P1 175.85(6) 5_656 . . .
Na2 Na3 O3 P1 -106.97(5) 1_545 . . .
Na2 Na3 O3 P1 132.04(8) 5_666 . . .
O1 P1 C1 C2 -18.3(2) . . . .
O2 P1 C1 C2 107.23(18) . . . .
O3 P1 C1 C2 -135.11(18) . . . .
Na2 P1 C1 C2 41.74(19) 5_665 . . .
Na3 P1 C1 C2 -71.5(2) . . . .
Na2 P1 C1 C2 129.31(15) . . . .
O1 P1 C1 C6 166.34(16) . . . .
O2 P1 C1 C6 -68.12(19) . . . .
O3 P1 C1 C6 49.53(19) . . . .
Na2 P1 C1 C6 -133.62(16) 5_665 . . .
Na3 P1 C1 C6 113.19(16) . . . .
Na2 P1 C1 C6 -46.0(2) . . . .
C6 C1 C2 C3 1.7(3) . . . .
P1 C1 C2 C3 -173.75(17) . . . .
C2 C1 C6 C5 -1.6(3) . . . .
P1 C1 C6 C5 173.85(17) . . . .
C1 C6 C5 C4 0.2(3) . . . .
C1 C2 C3 C4 -0.3(3) . . . .
C6 C5 C4 C3 1.2(3) . . . .
C6 C5 C4 C4 -178.0(2) . . . 7_554
C2 C3 C4 C5 -1.1(3) . . . .
C2 C3 C4 C4 178.1(2) . . . 7_554
